data_7020094
loop_
_publ_author_name
'Li, Bin'
'Roisnel, Thierry'
'Darcel, Christophe'
'Dixneuf, Pierre H.'

_publ_section_title
;
 Cyclometallation of arylimines and nitrogen-containing heterocycles via
 room-temperature C-H bond activation with arene ruthenium(ii) acetate
 complexes.
;
_journal_issue 36
_journal_name_full 'Dalton transactions (Cambridge, England : 2003)'
_journal_page_first 10934
_journal_page_last 10937
_journal_paper_doi 10.1039/c2dt31401k
_journal_volume 41
_journal_year 2012
_chemical_compound_source 'synthesis as described'
_chemical_formula_moiety 'C24 H26 Cl N Ru'
_chemical_formula_sum 'C24 H26 Cl N Ru'
_chemical_formula_weight 464.98
_chemical_name_systematic
;
?
;
_space_group_IT_number 14
_symmetry_cell_setting monoclinic
_symmetry_Int_Tables_number 14
_symmetry_space_group_name_Hall '-P 2yn'
_symmetry_space_group_name_H-M 'P 1 21/n 1'
_atom_sites_solution_hydrogens geom
_atom_sites_solution_primary direct
_atom_sites_solution_secondary difmap
_audit_conform_dict_location ftp://ftp.iucr.org/pub/cif_core.dic
_audit_conform_dict_name cif_core.dic
_audit_conform_dict_version 2.4
_audit_creation_date 2011-11-29T09:12:50-00:00
_audit_creation_method 'WinGX routine CIF_UPDATE'
_cell_angle_alpha 90
_cell_angle_beta 102.0690(10)
_cell_angle_gamma 90
_cell_formula_units_Z 4
_cell_length_a 10.9423(3)
_cell_length_b 8.1961(2)
_cell_length_c 23.3753(7)
_cell_measurement_reflns_used 9144
_cell_measurement_temperature 150(2)
_cell_measurement_theta_max 27.5
_cell_measurement_theta_min 2.64
_cell_measurement_wavelength 0.71073
_cell_volume 2050.06(10)
_computing_cell_refinement 'Bruker APEX2 (Bruker, 2006)'
_computing_data_collection 'Bruker APEX2 (Bruker, 2006)'
_computing_data_reduction 'Bruker APEX2 (Bruker, 2006)'
_computing_molecular_graphics 'Ortep-3 for Windows (Farrugia, 1997)'
_computing_publication_material
;
WinGX publication routines (Farrugia, 1999),
CRYSCAL (T. Roisnel, local program)
;
_computing_structure_refinement 'SHELXL-97 (Sheldrick, 1997)'
_computing_structure_solution 'SIR97 (Altomare et al., 1999)'
_diffrn_ambient_temperature 150(2)
_diffrn_detector 'CCD plate'
_diffrn_measured_fraction_theta_full 0.993
_diffrn_measured_fraction_theta_max 0.993
_diffrn_measurement_device_type 'APEXII, Bruker-AXS'
_diffrn_measurement_method 'CCD rotation images, thin slices'
_diffrn_radiation_monochromator graphite
_diffrn_radiation_probe x-ray
_diffrn_radiation_type MoK\a
_diffrn_radiation_wavelength 0.71073
_diffrn_reflns_av_R_equivalents 0.0304
_diffrn_reflns_av_unetI/netI 0.0321
_diffrn_reflns_limit_h_max 11
_diffrn_reflns_limit_h_min -14
_diffrn_reflns_limit_k_max 9
_diffrn_reflns_limit_k_min -10
_diffrn_reflns_limit_l_max 30
_diffrn_reflns_limit_l_min -27
_diffrn_reflns_number 15025
_diffrn_reflns_theta_full 27.47
_diffrn_reflns_theta_max 27.47
_diffrn_reflns_theta_min 3.13
_exptl_absorpt_coefficient_mu 0.903
_exptl_absorpt_correction_T_max 0.858
_exptl_absorpt_correction_T_min 0.704
_exptl_absorpt_correction_type multi-scan
_exptl_absorpt_process_details
;
[Sheldrick, G.M. (2002). SADABS Bruker AXS Inc., Madison, Wisconsin, USA]
;
_exptl_crystal_colour orange
_exptl_crystal_density_diffrn 1.507
_exptl_crystal_density_method 'not measured'
_exptl_crystal_description prism
_exptl_crystal_F_000 952
_exptl_crystal_size_max 0.58
_exptl_crystal_size_mid 0.29
_exptl_crystal_size_min 0.17
_refine_diff_density_max 0.451
_refine_diff_density_min -0.399
_refine_diff_density_rms 0.067
_refine_ls_extinction_method none
_refine_ls_goodness_of_fit_ref 1.032
_refine_ls_hydrogen_treatment constr
_refine_ls_matrix_type full
_refine_ls_number_parameters 248
_refine_ls_number_reflns 4670
_refine_ls_number_restraints 0
_refine_ls_restrained_S_all 1.032
_refine_ls_R_factor_all 0.0262
_refine_ls_R_factor_gt 0.023
_refine_ls_shift/su_max 0.005
_refine_ls_shift/su_mean 0
_refine_ls_structure_factor_coef Fsqd
_refine_ls_weighting_details 'calc w=1/[\s^2^(Fo^2^)+(0.0210P)^2^+1.1522P] where P=(Fo^2^+2Fc^2^)/3'
_refine_ls_weighting_scheme calc
_refine_ls_wR_factor_gt 0.0538
_refine_ls_wR_factor_ref 0.0553
_reflns_number_gt 4270
_reflns_number_total 4670
_reflns_threshold_expression >2sigma(I)
_cod_data_source_file c2dt31401k.txt
_cod_data_source_block job
_cod_original_sg_symbol_H-M 'P 21/n'
_cod_database_code 7020094

loop_
_symmetry_equiv_pos_as_xyz
'x, y, z'
'-x+1/2, y+1/2, -z+1/2'
'-x, -y, -z'
'x-1/2, -y-1/2, z-1/2'

loop_
_atom_site_label
_atom_site_type_symbol
_atom_site_fract_x
_atom_site_fract_y
_atom_site_fract_z
_atom_site_U_iso_or_equiv
_atom_site_adp_type
_atom_site_occupancy
_atom_site_symmetry_multiplicity
_atom_site_calc_flag
_atom_site_refinement_flags
Ru1 Ru 0.785449(12) 0.294015(15) 0.624525(6) 0.01219(5) Uani 1 1 d .
Cl1 Cl 0.75378(4) 0.57791(5) 0.645192(19) 0.02067(10) Uani 1 1 d .
C1 C 0.92280(18) 0.3521(2) 0.77254(8) 0.0224(4) Uani 1 1 d .
H1A H 0.8547 0.3232 0.792 0.034 Uiso 1 1 calc R
H1B H 0.9188 0.4689 0.7634 0.034 Uiso 1 1 calc R
H1C H 1.0032 0.327 0.7985 0.034 Uiso 1 1 calc R
C2 C 0.91015(16) 0.2559(2) 0.71713(8) 0.0161(3) Uani 1 1 d .
C3 C 0.82758(16) 0.1260(2) 0.70467(7) 0.0154(3) Uani 1 1 d .
H3 H 0.7803 0.0935 0.7325 0.018 Uiso 1 1 calc R
C4 C 0.81289(16) 0.0406(2) 0.65027(7) 0.0154(3) Uani 1 1 d .
H4 H 0.7505 -0.0414 0.6411 0.019 Uiso 1 1 calc R
C5 C 0.88928(16) 0.0754(2) 0.60965(7) 0.0158(3) Uani 1 1 d .
C6 C 0.97329(16) 0.2103(2) 0.62258(8) 0.0174(4) Uani 1 1 d .
H6 H 1.0258 0.2375 0.5964 0.021 Uiso 1 1 calc R
C7 C 0.97911(16) 0.3029(2) 0.67356(8) 0.0183(4) Uani 1 1 d .
H7 H 1.0294 0.3984 0.6795 0.022 Uiso 1 1 calc R
C8 C 0.88763(17) -0.0270(2) 0.55566(8) 0.0205(4) Uani 1 1 d .
H8 H 0.9149 0.0435 0.5257 0.025 Uiso 1 1 calc R
C9 C 0.98410(19) -0.1643(2) 0.57221(9) 0.0277(4) Uani 1 1 d .
H9A H 1.0665 -0.1168 0.5878 0.042 Uiso 1 1 calc R
H9B H 0.9875 -0.2294 0.5374 0.042 Uiso 1 1 calc R
H9C H 0.9598 -0.2343 0.602 0.042 Uiso 1 1 calc R
C10 C 0.76029(19) -0.0981(2) 0.52841(8) 0.0267(4) Uani 1 1 d .
H10A H 0.7348 -0.175 0.5558 0.04 Uiso 1 1 calc R
H10B H 0.7653 -0.1552 0.4921 0.04 Uiso 1 1 calc R
H10C H 0.6988 -0.0099 0.5197 0.04 Uiso 1 1 calc R
C11 C 0.74541(16) 0.3540(2) 0.53763(7) 0.0163(3) Uani 1 1 d .
C12 C 0.82511(18) 0.4155(2) 0.50301(8) 0.0210(4) Uani 1 1 d .
H12 H 0.9095 0.4397 0.5206 0.025 Uiso 1 1 calc R
C13 C 0.78262(19) 0.4418(2) 0.44329(8) 0.0267(4) Uani 1 1 d .
H13 H 0.839 0.4824 0.4209 0.032 Uiso 1 1 calc R
C14 C 0.6600(2) 0.4100(2) 0.41584(8) 0.0276(4) Uani 1 1 d .
H14 H 0.6334 0.4253 0.3748 0.033 Uiso 1 1 calc R
C15 C 0.57652(18) 0.3557(2) 0.44892(8) 0.0246(4) Uani 1 1 d .
H15 H 0.4915 0.3363 0.4311 0.03 Uiso 1 1 calc R
C16 C 0.61956(17) 0.3299(2) 0.50898(8) 0.0190(4) Uani 1 1 d .
C17 C 0.53803(17) 0.2877(2) 0.54815(8) 0.0192(4) Uani 1 1 d .
H17 H 0.4505 0.2751 0.5343 0.023 Uiso 1 1 calc R
N18 N 0.58921(13) 0.26805(17) 0.60264(6) 0.0158(3) Uani 1 1 d .
C19 C 0.51073(16) 0.2378(2) 0.64361(8) 0.0165(3) Uani 1 1 d .
C20 C 0.40640(17) 0.1369(2) 0.62980(8) 0.0206(4) Uani 1 1 d .
H20 H 0.3883 0.0813 0.5933 0.025 Uiso 1 1 calc R
C21 C 0.32826(17) 0.1175(2) 0.66951(8) 0.0231(4) Uani 1 1 d .
H21 H 0.2561 0.0506 0.6593 0.028 Uiso 1 1 calc R
C22 C 0.35408(17) 0.1942(2) 0.72375(9) 0.0225(4) Uani 1 1 d .
C23 C 0.46085(17) 0.2912(2) 0.73748(8) 0.0212(4) Uani 1 1 d .
H23 H 0.481 0.3434 0.7745 0.025 Uiso 1 1 calc R
C24 C 0.53846(17) 0.3129(2) 0.69801(8) 0.0191(4) Uani 1 1 d .
H24 H 0.6108 0.3794 0.7083 0.023 Uiso 1 1 calc R
C25 C 0.27066(19) 0.1709(3) 0.76772(9) 0.0302(5) Uani 1 1 d .
H25A H 0.3227 0.157 0.807 0.045 Uiso 1 1 calc R
H25B H 0.2185 0.0738 0.7573 0.045 Uiso 1 1 calc R
H25C H 0.2171 0.2669 0.7672 0.045 Uiso 1 1 calc R

loop_
_atom_site_aniso_label
_atom_site_aniso_U_11
_atom_site_aniso_U_22
_atom_site_aniso_U_33
_atom_site_aniso_U_23
_atom_site_aniso_U_13
_atom_site_aniso_U_12
Ru1 0.01163(8) 0.01280(8) 0.01228(8) 0.00086(5) 0.00281(5) 0.00023(5)
Cl1 0.0262(2) 0.01439(19) 0.0220(2) 0.00036(16) 0.00622(18) 0.00187(17)
C1 0.0238(10) 0.0236(9) 0.0187(9) -0.0047(7) 0.0021(8) 0.0009(8)
C2 0.0142(8) 0.0175(8) 0.0152(8) 0.0004(7) -0.0003(7) 0.0041(7)
C3 0.0162(8) 0.0165(8) 0.0132(8) 0.0047(6) 0.0024(7) 0.0032(7)
C4 0.0163(8) 0.0134(8) 0.0157(8) 0.0016(6) 0.0012(7) -0.0001(7)
C5 0.0174(9) 0.0157(8) 0.0143(8) 0.0027(6) 0.0031(7) 0.0052(7)
C6 0.0128(9) 0.0202(8) 0.0198(9) 0.0037(7) 0.0051(7) 0.0034(7)
C7 0.0132(9) 0.0186(9) 0.0220(9) 0.0009(7) 0.0009(7) -0.0018(7)
C8 0.0274(10) 0.0185(8) 0.0171(9) 0.0002(7) 0.0082(8) 0.0028(8)
C9 0.0301(11) 0.0253(9) 0.0291(11) -0.0038(8) 0.0089(9) 0.0079(8)
C10 0.0304(11) 0.0275(10) 0.0196(9) -0.0051(8) -0.0010(8) 0.0040(8)
C11 0.0198(9) 0.0138(8) 0.0156(8) 0.0007(7) 0.0045(7) 0.0040(7)
C12 0.0228(10) 0.0212(9) 0.0207(9) 0.0043(7) 0.0087(8) 0.0052(7)
C13 0.0341(11) 0.0271(10) 0.0229(10) 0.0065(8) 0.0154(9) 0.0090(9)
C14 0.0360(12) 0.0328(10) 0.0143(9) 0.0054(8) 0.0062(8) 0.0146(9)
C15 0.0235(10) 0.0292(10) 0.0194(9) 0.0009(8) 0.0008(8) 0.0089(8)
C16 0.0207(9) 0.0193(8) 0.0171(9) 0.0013(7) 0.0040(7) 0.0042(7)
C17 0.0158(9) 0.0214(9) 0.0191(9) -0.0003(7) 0.0005(7) 0.0013(7)
N18 0.0151(7) 0.0158(7) 0.0166(7) 0.0002(6) 0.0035(6) 0.0009(6)
C19 0.0136(8) 0.0177(8) 0.0181(9) 0.0031(7) 0.0033(7) 0.0030(7)
C20 0.0180(9) 0.0242(9) 0.0175(9) 0.0016(7) -0.0007(7) -0.0016(8)
C21 0.0146(9) 0.0268(10) 0.0262(10) 0.0064(8) 0.0002(7) -0.0041(7)
C22 0.0168(9) 0.0261(10) 0.0260(10) 0.0066(8) 0.0077(8) 0.0048(7)
C23 0.0201(9) 0.0230(9) 0.0215(9) -0.0027(7) 0.0067(8) 0.0004(7)
C24 0.0153(9) 0.0199(9) 0.0221(9) -0.0007(7) 0.0037(7) -0.0016(7)
C25 0.0220(10) 0.0395(11) 0.0322(11) 0.0065(9) 0.0126(9) 0.0006(9)

loop_
_atom_type_symbol
_atom_type_description
_atom_type_scat_dispersion_real
_atom_type_scat_dispersion_imag
_atom_type_scat_source
C C 0.0033 0.0016 'International Tables Vol C Tables 4.2.6.8 and 6.1.1.4'
H H 0 0 'International Tables Vol C Tables 4.2.6.8 and 6.1.1.4'
N N 0.0061 0.0033 'International Tables Vol C Tables 4.2.6.8 and 6.1.1.4'
Cl Cl 0.1484 0.1585 'International Tables Vol C Tables 4.2.6.8 and 6.1.1.4'
Ru Ru -1.2594 0.8363 'International Tables Vol C Tables 4.2.6.8 and 6.1.1.4'

loop_
_geom_angle_atom_site_label_1
_geom_angle_atom_site_label_2
_geom_angle_atom_site_label_3
_geom_angle
C11 Ru1 N18 77.75(6)
C11 Ru1 C4 119.66(6)
N18 Ru1 C4 92.61(6)
C11 Ru1 C6 93.57(7)
N18 Ru1 C6 151.66(6)
C4 Ru1 C6 68.08(6)
C11 Ru1 C5 92.85(6)
N18 Ru1 C5 114.49(6)
C4 Ru1 C5 38.04(6)
C6 Ru1 C5 38.22(6)
C11 Ru1 C7 119.64(7)
N18 Ru1 C7 162.57(6)
C4 Ru1 C7 79.85(6)
C6 Ru1 C7 37.50(6)
C5 Ru1 C7 68.45(6)
C11 Ru1 C3 156.94(6)
N18 Ru1 C3 99.09(6)
C4 Ru1 C3 37.30(6)
C6 Ru1 C3 78.36(6)
C5 Ru1 C3 67.40(6)
C7 Ru1 C3 65.48(6)
C11 Ru1 C2 156.67(7)
N18 Ru1 C2 125.52(6)
C4 Ru1 C2 65.94(6)
C6 Ru1 C2 66.69(6)
C5 Ru1 C2 79.33(6)
C7 Ru1 C2 37.06(6)
C3 Ru1 C2 34.95(6)
C11 Ru1 Cl1 87.54(5)
N18 Ru1 Cl1 87.96(4)
C4 Ru1 Cl1 152.29(5)
C6 Ru1 Cl1 118.91(5)
C5 Ru1 Cl1 157.13(5)
C7 Ru1 Cl1 91.53(5)
C3 Ru1 Cl1 115.33(4)
C2 Ru1 Cl1 91.38(4)
C2 C1 H1A 109.5
C2 C1 H1B 109.5
H1A C1 H1B 109.5
C2 C1 H1C 109.5
H1A C1 H1C 109.5
H1B C1 H1C 109.5
C3 C2 C7 118.11(16)
C3 C2 C1 121.59(16)
C7 C2 C1 120.20(16)
C3 C2 Ru1 71.22(10)
C7 C2 Ru1 66.32(10)
C1 C2 Ru1 131.63(12)
C2 C3 C4 120.62(15)
C2 C3 Ru1 73.83(10)
C4 C3 Ru1 66.54(9)
C2 C3 H3 119.7
C4 C3 H3 119.7
Ru1 C3 H3 133.1
C5 C4 C3 121.58(16)
C5 C4 Ru1 71.81(9)
C3 C4 Ru1 76.17(10)
C5 C4 H4 119.2
C3 C4 H4 119.2
Ru1 C4 H4 124.4
C4 C5 C6 117.20(15)
C4 C5 C8 122.72(16)
C6 C5 C8 120.04(15)
C4 C5 Ru1 70.15(9)
C6 C5 Ru1 70.46(9)
C8 C5 Ru1 132.15(12)
C7 C6 C5 120.73(16)
C7 C6 Ru1 71.75(10)
C5 C6 Ru1 71.32(9)
C7 C6 H6 119.6
C5 C6 H6 119.6
Ru1 C6 H6 129.8
C6 C7 C2 121.19(16)
C6 C7 Ru1 70.75(10)
C2 C7 Ru1 76.62(10)
C6 C7 H7 119.4
C2 C7 H7 119.4
Ru1 C7 H7 124.9
C5 C8 C10 114.31(15)
C5 C8 C9 107.98(15)
C10 C8 C9 110.24(16)
C5 C8 H8 108
C10 C8 H8 108
C9 C8 H8 108
C8 C9 H9A 109.5
C8 C9 H9B 109.5
H9A C9 H9B 109.5
C8 C9 H9C 109.5
H9A C9 H9C 109.5
H9B C9 H9C 109.5
C8 C10 H10A 109.5
C8 C10 H10B 109.5
H10A C10 H10B 109.5
C8 C10 H10C 109.5
H10A C10 H10C 109.5
H10B C10 H10C 109.5
C12 C11 C16 116.03(16)
C12 C11 Ru1 129.02(14)
C16 C11 Ru1 114.95(12)
C13 C12 C11 121.11(18)
C13 C12 H12 119.4
C11 C12 H12 119.4
C14 C13 C12 121.56(18)
C14 C13 H13 119.2
C12 C13 H13 119.2
C13 C14 C15 119.25(18)
C13 C14 H14 120.4
C15 C14 H14 120.4
C14 C15 C16 118.98(18)
C14 C15 H15 120.5
C16 C15 H15 120.5
C15 C16 C11 122.95(17)
C15 C16 C17 123.20(17)
C11 C16 C17 113.71(16)
N18 C17 C16 117.17(17)
N18 C17 H17 121.4
C16 C17 H17 121.4
C17 N18 C19 118.93(15)
C17 N18 Ru1 115.86(12)
C19 N18 Ru1 125.15(12)
C24 C19 C20 119.17(16)
C24 C19 N18 119.22(16)
C20 C19 N18 121.60(16)
C19 C20 C21 120.01(17)
C19 C20 H20 120
C21 C20 H20 120
C22 C21 C20 121.25(17)
C22 C21 H21 119.4
C20 C21 H21 119.4
C21 C22 C23 117.94(17)
C21 C22 C25 121.53(18)
C23 C22 C25 120.52(18)
C24 C23 C22 121.28(18)
C24 C23 H23 119.4
C22 C23 H23 119.4
C19 C24 C23 120.30(17)
C19 C24 H24 119.9
C23 C24 H24 119.9
C22 C25 H25A 109.5
C22 C25 H25B 109.5
H25A C25 H25B 109.5
C22 C25 H25C 109.5
H25A C25 H25C 109.5
H25B C25 H25C 109.5

loop_
_geom_bond_atom_site_label_1
_geom_bond_atom_site_label_2
_geom_bond_distance
Ru1 C11 2.0463(17)
Ru1 N18 2.1115(15)
Ru1 C4 2.1660(16)
Ru1 C6 2.1765(17)
Ru1 C5 2.1878(16)
Ru1 C7 2.1895(18)
Ru1 C3 2.2928(16)
Ru1 C2 2.3260(17)
Ru1 Cl1 2.4161(4)
C1 C2 1.498(2)
C1 H1A 0.98
C1 H1B 0.98
C1 H1C 0.98
C2 C3 1.387(2)
C2 C7 1.441(2)
C3 C4 1.431(2)
C3 H3 0.95
C4 C5 1.419(2)
C4 H4 0.95
C5 C6 1.429(2)
C5 C8 1.513(2)
C6 C7 1.403(2)
C6 H6 0.95
C7 H7 0.95
C8 C10 1.522(3)
C8 C9 1.536(3)
C8 H8 1
C9 H9A 0.98
C9 H9B 0.98
C9 H9C 0.98
C10 H10A 0.98
C10 H10B 0.98
C10 H10C 0.98
C11 C12 1.402(2)
C11 C16 1.414(3)
C12 C13 1.393(3)
C12 H12 0.95
C13 C14 1.385(3)
C13 H13 0.95
C14 C15 1.388(3)
C14 H14 0.95
C15 C16 1.400(3)
C15 H15 0.95
C16 C17 1.447(3)
C17 N18 1.290(2)
C17 H17 0.95
N18 C19 1.435(2)
C19 C24 1.388(3)
C19 C20 1.392(3)
C20 C21 1.396(3)
C20 H20 0.95
C21 C22 1.390(3)
C21 H21 0.95
C22 C23 1.394(3)
C22 C25 1.523(3)
C23 C24 1.390(3)
C23 H23 0.95
C24 H24 0.95
C25 H25A 0.98
C25 H25B 0.98
C25 H25C 0.98

loop_
_geom_torsion_atom_site_label_1
_geom_torsion_atom_site_label_2
_geom_torsion_atom_site_label_3
_geom_torsion_atom_site_label_4
_geom_torsion
C11 Ru1 C2 C3 -137.57(15)
N18 Ru1 C2 C3 46.96(12)
C4 Ru1 C2 C3 -28.12(10)
C6 Ru1 C2 C3 -103.48(11)
C5 Ru1 C2 C3 -65.60(10)
C7 Ru1 C2 C3 -133.84(15)
Cl1 Ru1 C2 C3 135.44(10)
C11 Ru1 C2 C7 -3.7(2)
N18 Ru1 C2 C7 -179.20(9)
C4 Ru1 C2 C7 105.72(11)
C6 Ru1 C2 C7 30.36(10)
C5 Ru1 C2 C7 68.24(10)
C3 Ru1 C2 C7 133.84(15)
Cl1 Ru1 C2 C7 -90.72(9)
C11 Ru1 C2 C1 106.5(2)
N18 Ru1 C2 C1 -69.01(18)
C4 Ru1 C2 C1 -144.09(18)
C6 Ru1 C2 C1 140.55(18)
C5 Ru1 C2 C1 178.43(18)
C7 Ru1 C2 C1 110.2(2)
C3 Ru1 C2 C1 -116.0(2)
Cl1 Ru1 C2 C1 19.47(17)
C7 C2 C3 C4 0.7(2)
C1 C2 C3 C4 177.13(16)
Ru1 C2 C3 C4 49.21(14)
C7 C2 C3 Ru1 -48.49(14)
C1 C2 C3 Ru1 127.92(16)
C11 Ru1 C3 C2 136.98(16)
N18 Ru1 C3 C2 -142.95(10)
C4 Ru1 C3 C2 134.75(15)
C6 Ru1 C3 C2 65.76(10)
C5 Ru1 C3 C2 104.21(11)
C7 Ru1 C3 C2 28.54(10)
Cl1 Ru1 C3 C2 -50.90(11)
C11 Ru1 C3 C4 2.2(2)
N18 Ru1 C3 C4 82.30(10)
C6 Ru1 C3 C4 -68.99(10)
C5 Ru1 C3 C4 -30.54(10)
C7 Ru1 C3 C4 -106.21(11)
C2 Ru1 C3 C4 -134.75(15)
Cl1 Ru1 C3 C4 174.35(8)
C2 C3 C4 C5 5.6(3)
Ru1 C3 C4 C5 58.09(14)
C2 C3 C4 Ru1 -52.44(15)
C11 Ru1 C4 C5 50.58(12)
N18 Ru1 C4 C5 127.96(10)
C6 Ru1 C4 C5 -30.68(10)
C7 Ru1 C4 C5 -67.86(11)
C3 Ru1 C4 C5 -130.43(15)
C2 Ru1 C4 C5 -103.97(11)
Cl1 Ru1 C4 C5 -141.46(10)
C11 Ru1 C4 C3 -178.99(10)
N18 Ru1 C4 C3 -101.61(10)
C6 Ru1 C4 C3 99.75(11)
C5 Ru1 C4 C3 130.43(15)
C7 Ru1 C4 C3 62.57(10)
C2 Ru1 C4 C3 26.46(9)
Cl1 Ru1 C4 C3 -11.03(16)
C3 C4 C5 C6 -6.0(2)
Ru1 C4 C5 C6 54.17(13)
C3 C4 C5 C8 171.80(15)
Ru1 C4 C5 C8 -128.03(16)
C3 C4 C5 Ru1 -60.18(15)
C11 Ru1 C5 C4 -137.77(11)
N18 Ru1 C5 C4 -59.93(11)
C6 Ru1 C5 C4 130.08(15)
C7 Ru1 C5 C4 101.38(11)
C3 Ru1 C5 C4 29.98(10)
C2 Ru1 C5 C4 64.38(10)
Cl1 Ru1 C5 C4 131.81(11)
C11 Ru1 C5 C6 92.15(11)
N18 Ru1 C5 C6 169.99(10)
C4 Ru1 C5 C6 -130.08(15)
C7 Ru1 C5 C6 -28.70(10)
C3 Ru1 C5 C6 -100.11(11)
C2 Ru1 C5 C6 -65.70(10)
Cl1 Ru1 C5 C6 1.73(18)
C11 Ru1 C5 C8 -21.13(17)
N18 Ru1 C5 C8 56.71(17)
C4 Ru1 C5 C8 116.6(2)
C6 Ru1 C5 C8 -113.3(2)
C7 Ru1 C5 C8 -141.98(18)
C3 Ru1 C5 C8 146.62(18)
C2 Ru1 C5 C8 -178.98(17)
Cl1 Ru1 C5 C8 -111.55(17)
C4 C5 C6 C7 0.1(2)
C8 C5 C6 C7 -177.72(16)
Ru1 C5 C6 C7 54.16(15)
C4 C5 C6 Ru1 -54.01(13)
C8 C5 C6 Ru1 128.12(15)
C11 Ru1 C6 C7 137.12(10)
N18 Ru1 C6 C7 -152.28(12)
C4 Ru1 C6 C7 -102.26(11)
C5 Ru1 C6 C7 -132.81(15)
C3 Ru1 C6 C7 -64.69(10)
C2 Ru1 C6 C7 -30.03(10)
Cl1 Ru1 C6 C7 47.96(11)
C11 Ru1 C6 C5 -90.07(10)
N18 Ru1 C6 C5 -19.47(18)
C4 Ru1 C6 C5 30.55(10)
C7 Ru1 C6 C5 132.81(15)
C3 Ru1 C6 C5 68.12(10)
C2 Ru1 C6 C5 102.78(11)
Cl1 Ru1 C6 C5 -179.23(8)
C5 C6 C7 C2 6.2(3)
Ru1 C6 C7 C2 60.13(15)
C5 C6 C7 Ru1 -53.96(14)
C3 C2 C7 C6 -6.6(3)
C1 C2 C7 C6 176.96(16)
Ru1 C2 C7 C6 -57.30(15)
C3 C2 C7 Ru1 50.73(15)
C1 C2 C7 Ru1 -125.74(16)
C11 Ru1 C7 C6 -51.39(12)
N18 Ru1 C7 C6 132.50(19)
C4 Ru1 C7 C6 67.07(10)
C5 Ru1 C7 C6 29.21(10)
C3 Ru1 C7 C6 103.31(11)
C2 Ru1 C7 C6 130.31(15)
Cl1 Ru1 C7 C6 -139.43(9)
C11 Ru1 C7 C2 178.30(10)
N18 Ru1 C7 C2 2.2(3)
C4 Ru1 C7 C2 -63.25(10)
C6 Ru1 C7 C2 -130.31(15)
C5 Ru1 C7 C2 -101.10(11)
C3 Ru1 C7 C2 -27.01(10)
Cl1 Ru1 C7 C2 90.26(9)
C4 C5 C8 C10 34.0(2)
C6 C5 C8 C10 -148.26(16)
Ru1 C5 C8 C10 -58.1(2)
C4 C5 C8 C9 -89.1(2)
C6 C5 C8 C9 88.67(19)
Ru1 C5 C8 C9 178.80(13)
N18 Ru1 C11 C12 173.17(17)
C4 Ru1 C11 C12 -100.84(16)
C6 Ru1 C11 C12 -34.10(16)
C5 Ru1 C11 C12 -72.38(16)
C7 Ru1 C11 C12 -5.64(18)
C3 Ru1 C11 C12 -102.4(2)
C2 Ru1 C11 C12 -3.1(3)
Cl1 Ru1 C11 C12 84.73(16)
N18 Ru1 C11 C16 -6.70(12)
C4 Ru1 C11 C16 79.29(14)
C6 Ru1 C11 C16 146.03(13)
C5 Ru1 C11 C16 107.75(13)
C7 Ru1 C11 C16 174.49(12)
C3 Ru1 C11 C16 77.7(2)
C2 Ru1 C11 C16 177.08(13)
Cl1 Ru1 C11 C16 -95.14(12)
C16 C11 C12 C13 -3.5(3)
Ru1 C11 C12 C13 176.65(13)
C11 C12 C13 C14 0.7(3)
C12 C13 C14 C15 2.1(3)
C13 C14 C15 C16 -1.8(3)
C14 C15 C16 C11 -1.1(3)
C14 C15 C16 C17 174.23(17)
C12 C11 C16 C15 3.7(3)
Ru1 C11 C16 C15 -176.37(14)
C12 C11 C16 C17 -172.03(15)
Ru1 C11 C16 C17 7.9(2)
C15 C16 C17 N18 -179.65(17)
C11 C16 C17 N18 -3.9(2)
C16 C17 N18 C19 175.54(15)
C16 C17 N18 Ru1 -1.9(2)
C11 Ru1 N18 C17 4.73(12)
C4 Ru1 N18 C17 -115.07(13)
C6 Ru1 N18 C17 -69.71(19)
C5 Ru1 N18 C17 -82.80(13)
C7 Ru1 N18 C17 -178.72(17)
C3 Ru1 N18 C17 -152.02(13)
C2 Ru1 N18 C17 -177.11(12)
Cl1 Ru1 N18 C17 92.65(12)
C11 Ru1 N18 C19 -172.48(14)
C4 Ru1 N18 C19 67.72(14)
C6 Ru1 N18 C19 113.08(16)
C5 Ru1 N18 C19 99.98(14)
C7 Ru1 N18 C19 4.1(3)
C3 Ru1 N18 C19 30.77(14)
C2 Ru1 N18 C19 5.68(16)
Cl1 Ru1 N18 C19 -84.56(13)
C17 N18 C19 C24 -139.37(18)
Ru1 N18 C19 C24 37.8(2)
C17 N18 C19 C20 39.7(2)
Ru1 N18 C19 C20 -143.20(14)
C24 C19 C20 C21 2.6(3)
N18 C19 C20 C21 -176.44(16)
C19 C20 C21 C22 -1.6(3)
C20 C21 C22 C23 -0.1(3)
C20 C21 C22 C25 -178.80(17)
C21 C22 C23 C24 0.9(3)
C25 C22 C23 C24 179.59(17)
C20 C19 C24 C23 -1.8(3)
N18 C19 C24 C23 177.22(16)
C22 C23 C24 C19 0.1(3)
